data_4502810
loop_
_publ_author_name
'Bhattacharya, Suman'
'Saha, Binoy K.'

_publ_section_title
;
 Isostructurality in the Guest Free Forms and in the Clathrates of
 1,3,5-Triethyl-2,4,6-tris(4-halophenoxy)methylbenzenes
;
_journal_issue 1
_journal_name_full 'Crystal Growth &amp; Design'
_journal_page_first 169
_journal_paper_doi 10.1021/cg2009144
_journal_volume 12
_journal_year 2012
_chemical_formula_moiety 'C33 H33 Br3 O3, C4 H8 O2'
_chemical_formula_sum 'C37 H41 Br3 O5'
_chemical_formula_weight 805.42
_chemical_name_common '1Br, EtOAc'
_chemical_name_systematic
;
1,3,5-triethyl-2,4,6-tris(4-bromophenoxy)methylbenzene, ethyl acetate
;
_space_group_IT_number 2
_symmetry_cell_setting triclinic
_symmetry_space_group_name_Hall '-P 1'
_symmetry_space_group_name_H-M 'P -1'
_atom_sites_solution_hydrogens geom
_atom_sites_solution_primary direct
_atom_sites_solution_secondary difmap
_audit_creation_date 2011-09-21
_audit_creation_method
;
  Olex2 1.1
  (compiled 2011.08.18 svn.r1932, GUI svn.r3819)
;
_cell_angle_alpha 110.825(14)
_cell_angle_beta 92.594(15)
_cell_angle_gamma 90.180(12)
_cell_formula_units_Z 2
_cell_length_a 9.8164(17)
_cell_length_b 13.4010(16)
_cell_length_c 14.992(3)
_cell_measurement_reflns_used 3503
_cell_measurement_temperature 298(2)
_cell_measurement_theta_max 29.2168
_cell_measurement_theta_min 2.7431
_cell_volume 1841.1(6)
_computing_cell_refinement
;
CrysAlisPro, Oxford Diffraction Ltd.,
Version 1.171.33.66 (release 28-04-2010 CrysAlis171 .NET)
(compiled Apr 28 2010,14:27:37)
;
_computing_data_collection
;
CrysAlisPro, Oxford Diffraction Ltd.,
Version 1.171.33.66 (release 28-04-2010 CrysAlis171 .NET)
(compiled Apr 28 2010,14:27:37)
;
_computing_data_reduction
;
CrysAlisPro, Oxford Diffraction Ltd.,
Version 1.171.33.66 (release 28-04-2010 CrysAlis171 .NET)
(compiled Apr 28 2010,14:27:37)
;
_computing_molecular_graphics
;
O. V. Dolomanov, L. J. Bourhis, R. J. Gildea, J. A. K. Howard and H. Puschmann,
OLEX2: a complete structure solution, refinement and analysis program.
J. Appl. Cryst. (2009). 42, 339-341.
;
_computing_publication_material
;
O. V. Dolomanov, L. J. Bourhis, R. J. Gildea, J. A. K. Howard and H. Puschmann,
OLEX2: a complete structure solution, refinement and analysis program.
J. Appl. Cryst. (2009). 42, 339-341.
;
_computing_structure_refinement
;
XL, G.M. Sheldrick, Acta Cryst.
(2008). A64, 112-122
;
_computing_structure_solution 'SHELXS-97 (Sheldrick, 1990)'
_diffrn_ambient_temperature 298(2)
_diffrn_measured_fraction_theta_full 0.993
_diffrn_measured_fraction_theta_max 0.831
_diffrn_measurement_device_type 'Xcalibur, Eos'
_diffrn_measurement_method '\w scans'
_diffrn_radiation_monochromator graphite
_diffrn_radiation_source 'fine-focus sealed tube'
_diffrn_radiation_type MoK\a
_diffrn_radiation_wavelength 0.71073
_diffrn_reflns_av_R_equivalents 0.0455
_diffrn_reflns_av_sigmaI/netI 0.1888
_diffrn_reflns_limit_h_max 13
_diffrn_reflns_limit_h_min -13
_diffrn_reflns_limit_k_max 18
_diffrn_reflns_limit_k_min -18
_diffrn_reflns_limit_l_max 20
_diffrn_reflns_limit_l_min -19
_diffrn_reflns_number 15359
_diffrn_reflns_theta_full 25.00
_diffrn_reflns_theta_max 29.28
_diffrn_reflns_theta_min 2.75
_exptl_absorpt_coefficient_mu 3.313
_exptl_absorpt_correction_T_max 0.478
_exptl_absorpt_correction_T_min 0.407
_exptl_absorpt_correction_type multi-scan
_exptl_absorpt_process_details
;
CrysAlisPro, Oxford Diffraction Ltd.,
Version 1.171.33.55 (release 05-01-2010 CrysAlis171 .NET)
(compiled Jan  5 2010,16:28:46)
Empirical absorption correction using spherical harmonics,
 implemented in SCALE3 ABSPACK scaling algorithm.
;
_exptl_crystal_colour colorless
_exptl_crystal_density_diffrn 1.294
_exptl_crystal_density_method 'not measured'
_exptl_crystal_description block
_exptl_crystal_F_000 720.0
_exptl_crystal_size_max 0.28
_exptl_crystal_size_mid 0.27
_exptl_crystal_size_min 0.22
_refine_diff_density_max 0.623
_refine_diff_density_min -0.706
_refine_diff_density_rms 0.083
_refine_ls_extinction_method none
_refine_ls_goodness_of_fit_ref 0.818
_refine_ls_hydrogen_treatment constr
_refine_ls_matrix_type full
_refine_ls_number_parameters 364
_refine_ls_number_reflns 10058
_refine_ls_number_restraints 0
_refine_ls_restrained_S_all 0.818
_refine_ls_R_factor_all 0.1451
_refine_ls_R_factor_gt 0.0539
_refine_ls_shift/su_max 0.000
_refine_ls_shift/su_mean 0.000
_refine_ls_structure_factor_coef Fsqd
_refine_ls_weighting_details 'calc w=1/[\s^2^(Fo^2^)+(0.0674P)^2^+0.0000P] where P=(Fo^2^+2Fc^2^)/3'
_refine_ls_weighting_scheme calc
_refine_ls_wR_factor_gt 0.1359
_refine_ls_wR_factor_ref 0.1439
_reflns_number_gt 2915
_reflns_number_total 10058
_reflns_threshold_expression >2sigma(I)
_cod_data_source_file cg2009144_si_001.cif
_cod_data_source_block 1Br.EtOAc
_cod_original_cell_volume 1841.1(5)
_cod_original_sg_symbol_H-M P-1
_cod_database_code 4502810

loop_
_symmetry_equiv_pos_as_xyz
'x, y, z'
'-x, -y, -z'

loop_
_atom_site_label
_atom_site_type_symbol
_atom_site_fract_x
_atom_site_fract_y
_atom_site_fract_z
_atom_site_U_iso_or_equiv
_atom_site_adp_type
_atom_site_occupancy
_atom_site_symmetry_multiplicity
_atom_site_calc_flag
_atom_site_refinement_flags
_atom_site_disorder_assembly
_atom_site_disorder_group
Br3 Br 0.51833(7) 0.38134(5) 0.03453(4) 0.0809(3) Uani 1 1 d . . .
Br2 Br -0.21705(6) 0.45809(6) 0.87189(4) 0.0814(3) Uani 1 1 d . . .
Br1 Br 0.98254(7) -0.45156(6) 0.66345(7) 0.1282(4) Uani 1 1 d . . .
O1 O 0.7937(3) -0.0373(2) 0.6344(2) 0.0579(9) Uani 1 1 d . . .
O2 O 0.2933(3) 0.2598(2) 0.6834(2) 0.0512(9) Uani 1 1 d . . .
C3 C 0.5250(4) 0.2340(3) 0.6505(3) 0.0375(11) Uani 1 1 d . . .
C4 C 0.5580(4) 0.2732(3) 0.5803(3) 0.0411(12) Uani 1 1 d . . .
C22 C 0.1834(5) 0.3103(4) 0.7329(3) 0.0439(12) Uani 1 1 d . . .
O3 O 0.5682(4) 0.2188(3) 0.3596(3) 0.0649(10) Uani 1 1 d . . .
C28 C 0.5652(6) 0.2571(4) 0.2864(4) 0.0546(14) Uani 1 1 d . . .
C12 C 0.4988(5) 0.3763(4) 0.5770(4) 0.0499(13) Uani 1 1 d . . .
H12A H 0.4114 0.3873 0.6065 0.060 Uiso 1 1 calc R . .
H12B H 0.4831 0.3700 0.5109 0.060 Uiso 1 1 calc R . .
C33 C 0.6708(5) 0.3126(4) 0.2666(4) 0.0547(14) Uani 1 1 d . . .
H33 H 0.7518 0.3254 0.3040 0.066 Uiso 1 1 calc R . .
C31 C 0.5392(6) 0.3295(4) 0.1349(3) 0.0540(14) Uani 1 1 d . . .
C2 C 0.5743(5) 0.1347(4) 0.6486(3) 0.0422(12) Uani 1 1 d . . .
C17 C 0.8033(5) -0.2300(4) 0.5657(4) 0.0562(14) Uani 1 1 d . . .
H17 H 0.7529 -0.2318 0.5110 0.067 Uiso 1 1 calc R . .
C7 C 0.6924(6) -0.0364(4) 0.5634(4) 0.0619(16) Uani 1 1 d . . .
H7A H 0.6113 -0.0748 0.5690 0.074 Uiso 1 1 calc R . .
H7B H 0.7263 -0.0722 0.5003 0.074 Uiso 1 1 calc R . .
C16 C 0.8321(5) -0.1360(4) 0.6361(4) 0.0476(13) Uani 1 1 d . . .
C27 C 0.0559(5) 0.2710(4) 0.6878(4) 0.0608(15) Uani 1 1 d . . .
H27 H 0.0515 0.2148 0.6293 0.073 Uiso 1 1 calc R . .
C5 C 0.6462(5) 0.2163(4) 0.5093(3) 0.0525(14) Uani 1 1 d . . .
C10 C 0.5435(5) 0.0937(4) 0.7277(3) 0.0587(15) Uani 1 1 d . . .
H10A H 0.5462 0.0164 0.7034 0.070 Uiso 1 1 calc R . .
H10B H 0.4523 0.1143 0.7487 0.070 Uiso 1 1 calc R . .
C9 C 0.6774(5) 0.2545(4) 0.4304(4) 0.0598(15) Uani 1 1 d . . .
H9A H 0.6850 0.3318 0.4542 0.072 Uiso 1 1 calc R . .
H9B H 0.7629 0.2256 0.4033 0.072 Uiso 1 1 calc R . .
C8 C 0.4282(4) 0.2950(4) 0.7257(3) 0.0477(13) Uani 1 1 d . . .
H8A H 0.4436 0.2789 0.7835 0.057 Uiso 1 1 calc R . .
H8B H 0.4402 0.3714 0.7414 0.057 Uiso 1 1 calc R . .
C23 C 0.1891(5) 0.3897(4) 0.8197(3) 0.0490(13) Uani 1 1 d . . .
H23 H 0.2727 0.4150 0.8516 0.059 Uiso 1 1 calc R . .
C26 C -0.0613(5) 0.3141(4) 0.7285(4) 0.0574(15) Uani 1 1 d . . .
H26 H -0.1454 0.2883 0.6976 0.069 Uiso 1 1 calc R . .
C29 C 0.4453(5) 0.2331(4) 0.2264(4) 0.0600(15) Uani 1 1 d . . .
H29 H 0.3760 0.1917 0.2369 0.072 Uiso 1 1 calc R . .
C1 C 0.6568(5) 0.0766(4) 0.5750(4) 0.0540(14) Uani 1 1 d . . .
C21 C 0.9088(5) -0.1350(5) 0.7169(4) 0.0634(16) Uani 1 1 d . . .
H21 H 0.9289 -0.0705 0.7663 0.076 Uiso 1 1 calc R . .
C24 C 0.0692(5) 0.4326(4) 0.8600(4) 0.0547(14) Uani 1 1 d . . .
H24 H 0.0725 0.4879 0.9190 0.066 Uiso 1 1 calc R . .
C25 C -0.0548(5) 0.3949(4) 0.8142(3) 0.0496(14) Uani 1 1 d . . .
C32 C 0.6569(5) 0.3494(4) 0.1911(4) 0.0591(15) Uani 1 1 d . . .
H32 H 0.7281 0.3879 0.1788 0.071 Uiso 1 1 calc R . .
C19 C 0.9220(5) -0.3200(5) 0.6532(6) 0.0715(18) Uani 1 1 d . . .
C6 C 0.6960(7) 0.1191(4) 0.5097(4) 0.082(2) Uani 1 1 d . . .
C18 C 0.8480(5) -0.3233(4) 0.5741(4) 0.0678(17) Uani 1 1 d . . .
H18 H 0.8274 -0.3884 0.5257 0.081 Uiso 1 1 calc R . .
C30 C 0.4311(6) 0.2708(4) 0.1530(4) 0.0637(16) Uani 1 1 d . . .
H30 H 0.3506 0.2578 0.1151 0.076 Uiso 1 1 calc R . .
C11 C 0.6505(5) 0.1401(5) 0.8160(4) 0.0776(19) Uani 1 1 d . . .
H11A H 0.7410 0.1215 0.7949 0.116 Uiso 1 1 calc R . .
H11B H 0.6310 0.1105 0.8638 0.116 Uiso 1 1 calc R . .
H11C H 0.6440 0.2165 0.8425 0.116 Uiso 1 1 calc R . .
C13 C 0.5940(6) 0.4745(4) 0.6292(4) 0.0725(17) Uani 1 1 d . . .
H13A H 0.6794 0.4651 0.5987 0.109 Uiso 1 1 calc R . .
H13B H 0.6097 0.4812 0.6947 0.109 Uiso 1 1 calc R . .
H13C H 0.5518 0.5379 0.6263 0.109 Uiso 1 1 calc R . .
C20 C 0.9538(5) -0.2265(5) 0.7239(4) 0.0676(17) Uani 1 1 d . . .
H20 H 1.0066 -0.2253 0.7774 0.081 Uiso 1 1 calc R . .
C14 C 0.8796(17) 0.0500(15) 0.4341(14) 0.114(7) Uiso 0.50 1 d P A 2
H14A H 0.9299 0.0120 0.3792 0.171 Uiso 0.50 1 calc PR A 2
H14B H 0.9020 0.0234 0.4845 0.171 Uiso 0.50 1 calc PR A 2
H14C H 0.9029 0.1247 0.4552 0.171 Uiso 0.50 1 calc PR A 2
C15 C 0.7977(12) 0.0028(9) 0.3459(7) 0.058(3) Uani 0.50 1 d P B 1
H15A H 0.8786 -0.0252 0.3130 0.087 Uiso 0.50 1 calc PR B 1
H15B H 0.7505 0.0448 0.3146 0.087 Uiso 0.50 1 calc PR B 1
H15C H 0.7394 -0.0550 0.3454 0.087 Uiso 0.50 1 calc PR B 1
C0AA C 0.7354(12) 0.0348(10) 0.4093(11) 0.076(4) Uani 0.50 1 d P A 2
H0AA H 0.7028 -0.0372 0.3986 0.091 Uiso 0.50 1 calc PR A 2
H0AB H 0.7077 0.0559 0.3557 0.091 Uiso 0.50 1 calc PR A 2
C1AA C 0.8398(14) 0.0781(10) 0.4568(8) 0.050(3) Uiso 0.50 1 d P B 1
H1AA H 0.8957 0.1386 0.4585 0.060 Uiso 0.50 1 calc PR B 1
H1AB H 0.8908 0.0374 0.4887 0.060 Uiso 0.50 1 calc PR B 1

loop_
_atom_site_aniso_label
_atom_site_aniso_U_11
_atom_site_aniso_U_22
_atom_site_aniso_U_33
_atom_site_aniso_U_23
_atom_site_aniso_U_13
_atom_site_aniso_U_12
Br3 0.1029(5) 0.0980(5) 0.0589(4) 0.0473(4) 0.0154(4) 0.0189(4)
Br2 0.0530(3) 0.1138(6) 0.0708(4) 0.0232(4) 0.0157(3) 0.0172(4)
Br1 0.0784(5) 0.0989(6) 0.2565(11) 0.1301(7) -0.0459(6) -0.0102(4)
O1 0.072(2) 0.040(2) 0.063(2) 0.0210(18) -0.007(2) 0.0035(19)
O2 0.0386(18) 0.055(2) 0.047(2) 0.0006(17) 0.0038(16) -0.0015(17)
C3 0.036(3) 0.036(3) 0.041(3) 0.016(2) -0.003(2) 0.000(2)
C4 0.048(3) 0.027(3) 0.052(3) 0.020(3) -0.005(3) -0.001(2)
C22 0.045(3) 0.043(3) 0.042(3) 0.013(3) -0.001(3) -0.007(3)
O3 0.085(3) 0.067(3) 0.063(2) 0.047(2) 0.012(2) 0.004(2)
C28 0.069(4) 0.045(3) 0.058(4) 0.025(3) 0.024(3) 0.018(3)
C12 0.051(3) 0.046(3) 0.057(3) 0.024(3) 0.003(3) 0.001(3)
C33 0.051(3) 0.061(4) 0.067(4) 0.040(3) 0.008(3) 0.005(3)
C31 0.067(4) 0.051(3) 0.047(3) 0.021(3) 0.011(3) 0.005(3)
C2 0.046(3) 0.042(3) 0.041(3) 0.019(2) -0.004(2) 0.003(3)
C17 0.062(3) 0.047(3) 0.066(4) 0.029(3) -0.007(3) 0.006(3)
C7 0.098(4) 0.042(3) 0.052(3) 0.025(3) 0.003(3) 0.018(3)
C16 0.047(3) 0.045(3) 0.062(4) 0.032(3) 0.008(3) 0.003(3)
C27 0.060(4) 0.069(4) 0.048(3) 0.015(3) 0.000(3) 0.004(3)
C5 0.077(4) 0.036(3) 0.056(3) 0.028(3) 0.017(3) 0.015(3)
C10 0.065(3) 0.064(4) 0.060(4) 0.036(3) 0.016(3) 0.011(3)
C9 0.077(4) 0.054(3) 0.063(4) 0.037(3) 0.019(3) 0.016(3)
C8 0.043(3) 0.051(3) 0.051(3) 0.019(3) 0.008(3) 0.002(3)
C23 0.045(3) 0.051(3) 0.043(3) 0.008(3) -0.001(3) -0.005(3)
C26 0.042(3) 0.077(4) 0.052(4) 0.021(3) -0.001(3) 0.004(3)
C29 0.056(3) 0.068(4) 0.066(4) 0.035(3) 0.014(3) -0.014(3)
C1 0.079(4) 0.043(3) 0.050(3) 0.028(3) 0.011(3) 0.019(3)
C21 0.061(3) 0.076(4) 0.065(4) 0.039(3) -0.007(3) -0.002(3)
C24 0.054(3) 0.057(4) 0.045(3) 0.008(3) 0.008(3) 0.001(3)
C25 0.050(3) 0.061(4) 0.040(3) 0.020(3) 0.007(3) 0.012(3)
C32 0.051(3) 0.066(4) 0.073(4) 0.041(3) 0.013(3) 0.003(3)
C19 0.037(3) 0.068(4) 0.138(6) 0.073(5) -0.008(4) -0.003(3)
C6 0.141(6) 0.068(4) 0.057(4) 0.041(3) 0.054(4) 0.063(4)
C18 0.066(4) 0.050(4) 0.097(5) 0.040(3) -0.011(4) 0.001(3)
C30 0.071(4) 0.063(4) 0.054(4) 0.018(3) 0.000(3) -0.002(3)
C11 0.088(4) 0.105(5) 0.046(3) 0.036(3) -0.005(3) 0.016(4)
C13 0.081(4) 0.051(4) 0.083(4) 0.021(3) -0.002(3) -0.002(3)
C20 0.052(3) 0.084(5) 0.088(5) 0.059(4) -0.018(3) -0.001(4)
C15 0.065(8) 0.059(7) 0.045(7) 0.011(6) 0.022(6) -0.002(6)
C0AA 0.074(9) 0.062(9) 0.110(12) 0.054(9) -0.019(9) -0.003(8)

loop_
_atom_type_symbol
_atom_type_description
_atom_type_scat_dispersion_real
_atom_type_scat_dispersion_imag
_atom_type_scat_source
C C 0.0033 0.0016 'International Tables Vol C Tables 4.2.6.8 and 6.1.1.4'
O O 0.0106 0.0060 'International Tables Vol C Tables 4.2.6.8 and 6.1.1.4'
Br Br -0.2901 2.4595 'International Tables Vol C Tables 4.2.6.8 and 6.1.1.4'
H H 0.0000 0.0000 'International Tables Vol C Tables 4.2.6.8 and 6.1.1.4'

loop_
_geom_angle_atom_site_label_1
_geom_angle_atom_site_label_2
_geom_angle_atom_site_label_3
_geom_angle
C16 O1 C7 117.2(4)
C22 O2 C8 117.9(3)
C4 C3 C2 120.3(4)
C4 C3 C8 119.5(4)
C2 C3 C8 120.1(4)
C3 C4 C5 119.9(4)
C3 C4 C12 121.2(4)
C5 C4 C12 118.9(4)
C23 C22 O2 126.0(4)
C23 C22 C27 119.4(4)
O2 C22 C27 114.6(4)
C28 O3 C9 117.6(4)
O3 C28 C33 124.7(5)
O3 C28 C29 115.7(5)
C33 C28 C29 119.6(5)
C4 C12 C13 112.4(4)
C28 C33 C32 120.2(5)
C32 C31 C30 120.1(5)
C32 C31 Br3 120.6(4)
C30 C31 Br3 119.3(4)
C1 C2 C3 119.2(4)
C1 C2 C10 120.4(4)
C3 C2 C10 120.4(4)
C16 C17 C18 120.2(5)
O1 C7 C1 110.4(4)
C17 C16 O1 124.9(4)
C17 C16 C21 119.0(5)
O1 C16 C21 116.1(5)
C26 C27 C22 120.8(5)
C6 C5 C4 119.0(4)
C6 C5 C9 120.2(4)
C4 C5 C9 120.6(4)
C2 C10 C11 111.2(4)
O3 C9 C5 107.4(4)
O2 C8 C3 105.2(3)
C22 C23 C24 119.1(5)
C25 C26 C27 119.5(5)
C30 C29 C28 120.0(5)
C6 C1 C2 120.1(4)
C6 C1 C7 120.1(4)
C2 C1 C7 119.7(4)
C20 C21 C16 120.4(5)
C25 C24 C23 121.0(5)
C26 C25 C24 120.2(4)
C26 C25 Br2 120.4(4)
C24 C25 Br2 119.4(4)
C31 C32 C33 120.4(5)
C20 C19 C18 121.1(5)
C20 C19 Br1 120.1(5)
C18 C19 Br1 118.7(5)
C1 C6 C5 121.4(4)
C1 C6 C0AA 115.5(6)
C5 C6 C0AA 116.6(5)
C1 C6 C1AA 117.8(6)
C5 C6 C1AA 117.4(6)
C0AA C6 C1AA 44.8(5)
C19 C18 C17 119.6(6)
C29 C30 C31 119.6(5)
C21 C20 C19 119.7(5)
C14 C0AA C6 92.8(12)
C15 C1AA C6 106.6(10)

loop_
_geom_bond_atom_site_label_1
_geom_bond_atom_site_label_2
_geom_bond_distance
Br3 C31 1.871(5)
Br2 C25 1.901(4)
Br1 C19 1.917(5)
O1 C16 1.386(5)
O1 C7 1.427(5)
O2 C22 1.376(5)
O2 C8 1.444(5)
C3 C4 1.384(6)
C3 C2 1.408(6)
C3 C8 1.513(6)
C4 C5 1.405(6)
C4 C12 1.515(6)
C22 C23 1.355(6)
C22 C27 1.403(6)
O3 C28 1.367(6)
O3 C9 1.427(6)
C28 C33 1.376(7)
C28 C29 1.412(7)
C12 C13 1.553(7)
C33 C32 1.388(6)
C31 C32 1.366(7)
C31 C30 1.411(7)
C2 C1 1.398(6)
C2 C10 1.514(6)
C17 C16 1.344(7)
C17 C18 1.372(6)
C7 C1 1.505(6)
C16 C21 1.393(6)
C27 C26 1.359(6)
C5 C6 1.394(6)
C5 C9 1.490(6)
C10 C11 1.589(7)
C23 C24 1.379(6)
C26 C25 1.353(6)
C29 C30 1.367(7)
C1 C6 1.364(7)
C21 C20 1.341(7)
C24 C25 1.371(6)
C19 C20 1.347(8)
C19 C18 1.349(7)
C6 C0AA 1.593(15)
C6 C1AA 1.650(14)
C14 C0AA 1.44(2)
C15 C1AA 1.641(16)

loop_
_platon_squeeze_void_nr
_platon_squeeze_void_average_x
_platon_squeeze_void_average_y
_platon_squeeze_void_average_z
_platon_squeeze_void_volume
_platon_squeeze_void_count_electrons
_platon_squeeze_void_content
1 -0.008 0.000 0.000 397 60 ' '
